data_1530673
loop_
_publ_author_name
'Saeki, M.'
'Onoda, M.'

_publ_section_title
;
 New Barium Tantalum sulphides. Part IV Ba16.5 Ta9 S39
;
_journal_name_full 'Materials Research Bulletin'
_journal_page_first 1491
_journal_page_last 1499
_journal_volume 24
_journal_year 1989
_chemical_formula_sum 'Ba16.5 S39 Ta9'
_chemical_name_systematic 'Ba16.5 Ta9 S39'
_space_group_IT_number 166
_symmetry_space_group_name_Hall '-R 3 2"'
_symmetry_space_group_name_H-M 'R -3 m :H'
_cell_angle_alpha 90
_cell_angle_beta 90
_cell_angle_gamma 120
_cell_formula_units_Z 1
_cell_length_a 6.883
_cell_length_b 6.883
_cell_length_c 41.83
_cell_volume 1716.224
_citation_journal_id_ASTM MRBUAC
_cod_data_source_file Saeki_MRBUAC_1989_1901.cif
_cod_data_source_block Ba16.5S39Ta9
_cod_database_code 1530673

loop_
_symmetry_equiv_pos_as_xyz
x,y,z
-y,x-y,z
-x+y,-x,z
y,x,-z
-x,-x+y,-z
x-y,-y,-z
-x,-y,-z
y,-x+y,-z
x-y,x,-z
-y,-x,z
x,x-y,z
-x+y,y,z
x+2/3,y+1/3,z+1/3
-y+2/3,x-y+1/3,z+1/3
-x+y+2/3,-x+1/3,z+1/3
y+2/3,x+1/3,-z+1/3
-x+2/3,-x+y+1/3,-z+1/3
x-y+2/3,-y+1/3,-z+1/3
-x+2/3,-y+1/3,-z+1/3
y+2/3,-x+y+1/3,-z+1/3
x-y+2/3,x+1/3,-z+1/3
-y+2/3,-x+1/3,z+1/3
x+2/3,x-y+1/3,z+1/3
-x+y+2/3,y+1/3,z+1/3
x+1/3,y+2/3,z+2/3
-y+1/3,x-y+2/3,z+2/3
-x+y+1/3,-x+2/3,z+2/3
y+1/3,x+2/3,-z+2/3
-x+1/3,-x+y+2/3,-z+2/3
x-y+1/3,-y+2/3,-z+2/3
-x+1/3,-y+2/3,-z+2/3
y+1/3,-x+y+2/3,-z+2/3
x-y+1/3,x+2/3,-z+2/3
-y+1/3,-x+2/3,z+2/3
x+1/3,x-y+2/3,z+2/3
-x+y+1/3,y+2/3,z+2/3

loop_
_atom_site_label
_atom_site_type_symbol
_atom_site_fract_x
_atom_site_fract_y
_atom_site_fract_z
_atom_site_occupancy
_atom_site_U_iso_or_equiv
S3 S-2 -0.0561 0.0561 0.0003 0.167 0.0
Ba3 Ba+2 0.0372 -0.0372 0.3315 0.25 0.0
Ta2 Ta+5 0 0 0.5 1 0.0
Ba1 Ba+2 0 0 0.2014 1 0.0
Ta1 Ta+5 0 0 0.422 1 0.0
S1 S-2 0.4982 -0.4982 0.201 1 0.0
Ba2 Ba+2 0 0 0.0706 1 0.0
S2 S-2 0.5004 -0.5004 0.0634 1 0.0
